data_2021813
loop_
_publ_author_name
'He, Yuan-Chun'
'Xiao, Li-Yuan'
'Yuan, Zi-Han'
'Zhang, Jie'
'Wang, Yan'
'Xu, Na'

_publ_section_title
;
 Two coordination polymers constructed by
 5-[(4-carboxyphenoxy)methyl]benzene-1,3-dicarboxylic acid and
 2,2&#x2032;-bipyridine: syntheses, structures and luminescence properties
;
_journal_coeditor_code QF3036
_journal_issue 12
_journal_name_full 'Acta Crystallographica Section C Structural Chemistry'
_journal_paper_doi 10.1107/S2053229619014633
_journal_volume 75
_journal_year 2019
_chemical_formula_iupac '[Cd2 (C16 H9 O7) (C H O2) (C10 H8 N2)2 (H2 O)], H2 O'
_chemical_formula_moiety 'C37 H28 Cd2 N4 O10, H2 O'
_chemical_formula_sum 'C37 H30 Cd2 N4 O11'
_chemical_formula_weight 931.45
_chemical_name_systematic
'Poly[[aquabis(2,2'-bipyridine-\k^2^<i>N</i>,<i>N</i>'){\m~3~-5-[(4-carboxylatophenoxy)methyl]benzene-1,3-dicarboxylato-\k^4^<i>O</i>^1^,<i>O</i>^1'^:<i>O</i>^3^:<i>O</i>^5^}(\m-formato-\k^3^<i>O</i>:<i>O</i>,<i>O</i>')dicadmium(II)] monohydrate]'
_space_group_crystal_system monoclinic
_space_group_IT_number 14
_space_group_name_Hall '-P 2ybc'
_space_group_name_H-M_alt 'P 1 21/c 1'
_atom_sites_solution_hydrogens mixed
_atom_sites_solution_primary direct
_audit_creation_method SHELXL-2018/3
_cell_angle_alpha 90
_cell_angle_beta 99.568(2)
_cell_angle_gamma 90
_cell_formula_units_Z 4
_cell_length_a 13.8999(7)
_cell_length_b 18.0445(11)
_cell_length_c 14.4096(8)
_cell_measurement_reflns_used 9802
_cell_measurement_temperature 150(2)
_cell_measurement_theta_max 27.12
_cell_measurement_theta_min 2.50
_cell_volume 3563.9(3)
_computing_cell_refinement
;
SAINT (Bruker, 2016)
;
_computing_data_collection
;
APEX3 (Bruker, 2016)
;
_computing_data_reduction
;
SAINT (Bruker, 2016)
;
_computing_molecular_graphics
;
SHELXTL (Bruker, 2016) and
DIAMOND (Brandenburg & Putz, 2005)
;
_computing_publication_material
;
SHELXTL (Bruker, 2016)
;
_computing_structure_refinement
;
SHELXL2018 (Sheldrick, 2015b)
;
_computing_structure_solution
;
SHELXT2018 (Sheldrick, 2015a)
;
_diffrn_ambient_temperature 150(2)
_diffrn_measured_fraction_theta_full 1.000
_diffrn_measured_fraction_theta_max 1.000
_diffrn_measurement_device_type 'Bruker D8 Venture'
_diffrn_measurement_method '\w scans'
_diffrn_radiation_type MoK\a
_diffrn_radiation_wavelength 0.71073
_diffrn_reflns_av_R_equivalents 0.0553
_diffrn_reflns_av_unetI/netI 0.0216
_diffrn_reflns_limit_h_max 16
_diffrn_reflns_limit_h_min -16
_diffrn_reflns_limit_k_max 21
_diffrn_reflns_limit_k_min -21
_diffrn_reflns_limit_l_max 17
_diffrn_reflns_limit_l_min -17
_diffrn_reflns_number 82482
_diffrn_reflns_theta_full 25.000
_diffrn_reflns_theta_max 25.348
_diffrn_reflns_theta_min 2.197
_diffrn_source 'sealed tube'
_exptl_absorpt_coefficient_mu 1.262
_exptl_absorpt_correction_T_max 0.729
_exptl_absorpt_correction_T_min 0.692
_exptl_absorpt_correction_type multi-scan
_exptl_absorpt_process_details
;
(SADABS; Bruker, 2016)
;
_exptl_crystal_colour colorless
_exptl_crystal_density_diffrn 1.736
_exptl_crystal_description block
_exptl_crystal_F_000 1856
_exptl_crystal_size_max 0.320
_exptl_crystal_size_mid 0.250
_exptl_crystal_size_min 0.250
_refine_diff_density_max 0.512
_refine_diff_density_min -0.389
_refine_ls_extinction_method none
_refine_ls_goodness_of_fit_ref 1.033
_refine_ls_hydrogen_treatment mixed
_refine_ls_matrix_type full
_refine_ls_number_parameters 511
_refine_ls_number_reflns 6515
_refine_ls_number_restraints 11
_refine_ls_restrained_S_all 1.032
_refine_ls_R_factor_all 0.0393
_refine_ls_R_factor_gt 0.0280
_refine_ls_shift/su_max 0.002
_refine_ls_shift/su_mean 0.000
_refine_ls_structure_factor_coef Fsqd
_refine_ls_weighting_details 'w=1/[\s^2^(Fo^2^)+(0.0240P)^2^+4.3070P] where P=(Fo^2^+2Fc^2^)/3'
_refine_ls_weighting_scheme calc
_refine_ls_wR_factor_gt 0.0596
_refine_ls_wR_factor_ref 0.0642
_reflns_number_gt 5402
_reflns_number_total 6515
_reflns_threshold_expression 'I > 2\s(I)'
_cod_data_source_file qf3036sup1.cif
_cod_data_source_block Cd
_cod_original_sg_symbol_H-M 'P 21/c'
_cod_database_code 2021813
_shelx_space_group_comment
;
The symmetry employed for this shelxl refinement is uniquely defined
by the following loop, which should always be used as a source of
symmetry information in preference to the above space-group names.
They are only intended as comments.
;
_shelx_estimated_absorpt_t_min 0.688
_shelx_estimated_absorpt_t_max 0.743

loop_
_space_group_symop_operation_xyz
'x, y, z'
'-x, y+1/2, -z+1/2'
'-x, -y, -z'
'x, -y-1/2, z-1/2'

loop_
_atom_site_type_symbol
_atom_site_label
_atom_site_fract_x
_atom_site_fract_y
_atom_site_fract_z
_atom_site_U_iso_or_equiv
_atom_site_adp_type
_atom_site_calc_flag
_atom_site_occupancy
_atom_site_disorder_assembly
_atom_site_disorder_group
Cd Cd1 -0.14081(2) 0.67805(2) 0.90033(2) 0.02893(6) Uani d 1 . .
Cd Cd2 0.55809(2) 0.66916(2) 0.83917(2) 0.03633(7) Uani d 1 . .
C C1 0.0037(2) 0.68198(15) 0.7954(2) 0.0298(6) Uani d 1 . .
C C2 0.0868(2) 0.68415(15) 0.7423(2) 0.0299(6) Uani d 1 . .
C C3 0.0730(2) 0.68330(16) 0.6406(2) 0.0312(6) Uani d 1 . .
H H3 0.008418 0.683022 0.606331 0.037 Uiso calc 1 . .
C C4 0.1494(2) 0.68288(15) 0.5917(2) 0.0311(6) Uani d 1 . .
C C5 0.2401(2) 0.68517(16) 0.6452(2) 0.0350(7) Uani d 1 . .
H H5 0.295436 0.685743 0.614403 0.042 Uiso calc 1 . .
C C6 0.2556(2) 0.68678(16) 0.7476(2) 0.0341(7) Uani d 1 . .
C C7 0.1781(2) 0.68545(16) 0.7948(2) 0.0316(6) Uani d 1 . .
H H7 0.187384 0.685425 0.861593 0.038 Uiso calc 1 . .
C C8 0.3547(2) 0.68764(18) 0.8026(3) 0.0430(8) Uani d 1 . .
C C9 0.1369(2) 0.67638(17) 0.4820(2) 0.0375(7) Uani d 1 . .
H H9A 0.070243 0.658430 0.457198 0.045 Uiso calc 1 . .
H H9B 0.144398 0.726038 0.454887 0.045 Uiso calc 1 . .
C C10 0.2008(2) 0.55397(17) 0.4780(2) 0.0361(7) Uani d 1 . .
C C11 0.1256(2) 0.52318(18) 0.5146(2) 0.0397(7) Uani d 1 . .
H H11 0.074419 0.553505 0.529436 0.048 Uiso calc 1 . .
C C12 0.1245(2) 0.44751(17) 0.5301(2) 0.0397(8) Uani d 1 . .
H H12 0.071598 0.426857 0.555511 0.048 Uiso calc 1 . .
C C13 0.1960(2) 0.40154(16) 0.5106(2) 0.0330(7) Uani d 1 . .
C C14 0.2722(2) 0.43367(18) 0.4767(2) 0.0375(7) Uani d 1 . .
H H14 0.324273 0.403414 0.463557 0.045 Uiso calc 1 . .
C C15 0.2753(2) 0.50940(17) 0.4610(2) 0.0377(7) Uani d 1 . .
H H15 0.329632 0.530381 0.438218 0.045 Uiso calc 1 . .
C C16 0.1877(2) 0.31987(16) 0.5260(2) 0.0317(6) Uani d 1 . .
C C17 -0.1028(2) 0.65693(17) 1.1357(2) 0.0351(7) Uani d 1 . .
H H17 -0.109186 0.709352 1.133955 0.042 Uiso calc 1 . .
C C18 -0.0770(2) 0.62301(18) 1.2248(2) 0.0399(7) Uani d 1 . .
H H18 -0.068331 0.651343 1.281161 0.048 Uiso calc 1 . .
C C19 -0.0649(3) 0.54672(19) 1.2267(2) 0.0438(8) Uani d 1 . .
H H19 -0.045225 0.521441 1.284545 0.053 Uiso calc 1 . .
C C20 -0.0827(2) 0.50706(17) 1.1402(2) 0.0379(7) Uani d 1 . .
H H20 -0.076011 0.454657 1.140538 0.045 Uiso calc 1 . .
C C21 -0.1102(2) 0.54486(16) 1.0536(2) 0.0310(6) Uani d 1 . .
C C22 -0.1333(2) 0.50581(16) 0.9577(2) 0.0314(7) Uani d 1 . .
C C23 -0.1331(2) 0.42834(17) 0.9514(2) 0.0355(7) Uani d 1 . .
H H23 -0.117364 0.398488 1.006073 0.043 Uiso calc 1 . .
C C24 -0.1572(2) 0.39567(18) 0.8607(2) 0.0408(8) Uani d 1 . .
H H24 -0.157510 0.343207 0.855135 0.049 Uiso calc 1 . .
C C25 -0.1805(2) 0.43937(18) 0.7787(2) 0.0408(8) Uani d 1 . .
H H25 -0.197440 0.417645 0.718174 0.049 Uiso calc 1 . .
C C26 -0.1775(2) 0.51560(18) 0.7912(2) 0.0398(7) Uani d 1 . .
H H26 -0.191638 0.546515 0.737243 0.048 Uiso calc 1 . .
C C27 0.6286(2) 0.6424(2) 1.0725(2) 0.0444(8) Uani d 1 . .
H H27 0.621048 0.694660 1.073867 0.053 Uiso calc 1 . .
C C28 0.6619(3) 0.6056(2) 1.1587(3) 0.0508(9) Uani d 1 . .
H H28 0.676518 0.632414 1.216028 0.061 Uiso calc 1 . .
C C29 0.6725(3) 0.5300(2) 1.1566(3) 0.0540(10) Uani d 1 . .
H H29 0.695090 0.503004 1.212567 0.065 Uiso calc 1 . .
C C30 0.6491(2) 0.4933(2) 1.0690(3) 0.0487(9) Uani d 1 . .
H H30 0.655734 0.441007 1.066542 0.058 Uiso calc 1 . .
C C31 0.6158(2) 0.53289(17) 0.9846(2) 0.0393(8) Uani d 1 . .
C C32 0.5883(2) 0.49631(18) 0.8878(3) 0.0422(8) Uani d 1 . .
C C33 0.5911(3) 0.4194(2) 0.8762(3) 0.0537(10) Uani d 1 . .
H H33 0.610671 0.387664 0.928591 0.064 Uiso calc 1 . .
C C34 0.5640(3) 0.3899(2) 0.7845(3) 0.0642(12) Uani d 1 . .
H H34 0.565397 0.337761 0.775752 0.077 Uiso calc 1 . .
C C35 0.5352(3) 0.4357(2) 0.7064(3) 0.0666(12) Uani d 1 . .
H H35 0.517174 0.415696 0.644997 0.080 Uiso calc 1 . .
C C36 0.5340(3) 0.5116(2) 0.7226(3) 0.0562(10) Uani d 1 . .
H H36 0.514611 0.544104 0.671050 0.067 Uiso calc 1 . .
C C37 0.6897(2) 0.69144(18) 0.7182(2) 0.0383(7) Uani d 1 . .
H H37 0.740544 0.699254 0.682678 0.046 Uiso calc 1 . .
N N1 -0.15480(18) 0.54826(14) 0.87812(17) 0.0331(6) Uani d 1 . .
N N2 -0.11921(17) 0.61950(13) 1.05150(17) 0.0297(5) Uani d 1 . .
N N3 0.5601(2) 0.54090(16) 0.8112(2) 0.0442(7) Uani d 1 . .
N N4 0.60638(18) 0.60729(14) 0.98712(19) 0.0373(6) Uani d 1 . .
O O1 -0.07848(14) 0.68556(12) 0.74743(15) 0.0357(5) Uani d 1 . .
O O2 0.02038(14) 0.67557(11) 0.88713(14) 0.0344(5) Uani d 1 . .
O O3 0.36871(17) 0.68538(13) 0.89355(18) 0.0508(6) Uani d 1 . .
O O4 0.41925(16) 0.68948(15) 0.7506(2) 0.0563(7) Uani d 1 . .
O O5 0.24904(15) 0.27632(11) 0.50414(15) 0.0375(5) Uani d 1 . .
O O6 0.11702(15) 0.29771(12) 0.56125(16) 0.0390(5) Uani d 1 . .
O O7 0.20617(16) 0.62719(11) 0.45336(15) 0.0404(5) Uani d 1 . .
O O8 0.60713(17) 0.68812(15) 0.67644(17) 0.0531(6) Uani d 1 . .
O O9 0.71322(14) 0.68498(12) 0.80885(14) 0.0348(5) Uani d 1 . .
H H2A 0.461(9) 0.816(6) 1.0786(15) 0.052 Uiso d 0.3 A 1
H H2B 0.419(9) 0.768(3) 0.993(7) 0.052 Uiso d 0.3 B 1
H H2C 0.458(9) 0.8592(19) 1.027(7) 0.052 Uiso d 0.3 C 2
H H2D 0.451(10) 0.779(4) 1.064(5) 0.052 Uiso d 0.3 D 2
H H2F 0.486(5) 0.844(4) 1.003(5) 0.052 Uiso d 0.4 E 3
H H2E 0.400(5) 0.790(4) 0.972(4) 0.052 Uiso d 0.4 F 3
O O1W 0.57509(16) 0.78436(13) 0.9041(2) 0.0489(6) Uani d 1 . .
H H1A 0.6321(16) 0.790(2) 0.941(2) 0.073 Uiso d 1 . .
H H1B 0.534(2) 0.795(2) 0.943(2) 0.073 Uiso d 1 . .
O O2W 0.4422(2) 0.8117(2) 1.0163(2) 0.0710(9) Uani d 1 . .

loop_
_atom_site_aniso_label
_atom_site_aniso_U_11
_atom_site_aniso_U_22
_atom_site_aniso_U_33
_atom_site_aniso_U_12
_atom_site_aniso_U_13
_atom_site_aniso_U_23
Cd1 0.02627(11) 0.02783(11) 0.03295(12) 0.00050(8) 0.00571(9) 0.00148(9)
Cd2 0.02465(12) 0.03839(13) 0.04597(14) -0.00090(9) 0.00595(10) 0.00310(10)
C1 0.0275(15) 0.0230(14) 0.0403(17) 0.0014(12) 0.0096(13) -0.0003(12)
C2 0.0280(15) 0.0255(15) 0.0362(16) 0.0019(12) 0.0053(12) -0.0008(12)
C3 0.0253(14) 0.0282(15) 0.0390(16) 0.0000(12) 0.0023(12) 0.0014(13)
C4 0.0340(16) 0.0240(14) 0.0362(16) 0.0026(12) 0.0083(13) 0.0032(12)
C5 0.0273(15) 0.0309(16) 0.0487(19) -0.0019(12) 0.0118(14) 0.0015(14)
C6 0.0219(14) 0.0269(15) 0.0526(19) -0.0004(12) 0.0032(13) -0.0066(14)
C7 0.0283(15) 0.0281(15) 0.0374(16) 0.0028(12) 0.0026(12) -0.0016(13)
C8 0.0301(17) 0.0302(17) 0.067(2) -0.0046(13) 0.0038(16) -0.0007(16)
C9 0.0419(18) 0.0302(16) 0.0426(18) 0.0053(14) 0.0133(14) 0.0036(14)
C10 0.0406(18) 0.0333(17) 0.0357(17) -0.0003(14) 0.0101(14) 0.0015(13)
C11 0.0345(17) 0.0327(17) 0.054(2) 0.0004(13) 0.0149(15) -0.0008(15)
C12 0.0381(18) 0.0352(17) 0.048(2) -0.0029(14) 0.0147(15) 0.0012(14)
C13 0.0343(16) 0.0306(16) 0.0345(17) -0.0020(13) 0.0065(13) -0.0016(13)
C14 0.0322(16) 0.0368(17) 0.0450(19) 0.0034(13) 0.0104(14) 0.0006(14)
C15 0.0362(17) 0.0369(17) 0.0424(18) -0.0023(14) 0.0138(14) 0.0025(14)
C16 0.0295(15) 0.0329(16) 0.0307(15) -0.0024(13) -0.0010(12) -0.0012(13)
C17 0.0326(16) 0.0326(16) 0.0405(17) 0.0008(13) 0.0067(14) -0.0011(13)
C18 0.0437(19) 0.0398(18) 0.0357(18) 0.0033(14) 0.0049(15) -0.0059(14)
C19 0.055(2) 0.0416(19) 0.0337(18) 0.0078(16) 0.0026(16) 0.0067(14)
C20 0.0442(18) 0.0300(16) 0.0389(17) 0.0043(14) 0.0051(14) 0.0018(13)
C21 0.0258(15) 0.0307(16) 0.0373(16) 0.0009(12) 0.0076(13) 0.0020(13)
C22 0.0255(15) 0.0314(16) 0.0375(17) 0.0025(12) 0.0057(13) 0.0011(13)
C23 0.0371(17) 0.0319(16) 0.0370(18) -0.0003(13) 0.0045(14) 0.0030(13)
C24 0.0440(19) 0.0288(16) 0.0472(19) 0.0004(14) 0.0007(15) 0.0003(14)
C25 0.049(2) 0.0352(17) 0.0371(18) -0.0004(15) 0.0046(15) -0.0074(14)
C26 0.0482(19) 0.0354(17) 0.0347(17) 0.0026(15) 0.0034(15) 0.0033(14)
C27 0.0392(18) 0.0444(19) 0.050(2) -0.0053(15) 0.0101(16) 0.0022(16)
C28 0.044(2) 0.059(2) 0.050(2) -0.0098(17) 0.0068(17) 0.0047(18)
C29 0.045(2) 0.062(3) 0.054(2) -0.0004(18) 0.0064(18) 0.0215(19)
C30 0.043(2) 0.0399(19) 0.065(2) 0.0013(15) 0.0145(18) 0.0111(17)
C31 0.0273(16) 0.0345(17) 0.058(2) -0.0026(13) 0.0129(15) 0.0049(15)
C32 0.0320(17) 0.0375(18) 0.060(2) -0.0037(14) 0.0166(16) -0.0031(16)
C33 0.042(2) 0.041(2) 0.081(3) -0.0007(16) 0.018(2) -0.0057(19)
C34 0.058(3) 0.043(2) 0.097(3) -0.0111(19) 0.027(2) -0.017(2)
C35 0.067(3) 0.065(3) 0.073(3) -0.026(2) 0.025(2) -0.026(2)
C36 0.061(2) 0.053(2) 0.058(2) -0.0163(19) 0.0181(19) -0.0072(19)
C37 0.0307(17) 0.0436(19) 0.0419(19) -0.0025(14) 0.0094(14) 0.0056(15)
N1 0.0325(13) 0.0314(13) 0.0350(14) -0.0001(10) 0.0044(11) 0.0007(11)
N2 0.0261(12) 0.0277(13) 0.0350(14) 0.0012(10) 0.0041(10) 0.0003(10)
N3 0.0391(16) 0.0441(16) 0.0509(17) -0.0094(13) 0.0118(13) -0.0055(14)
N4 0.0254(13) 0.0351(15) 0.0521(17) -0.0031(11) 0.0081(12) 0.0017(12)
O1 0.0228(10) 0.0448(13) 0.0399(12) 0.0023(9) 0.0068(9) 0.0072(10)
O2 0.0312(11) 0.0350(11) 0.0379(12) 0.0041(9) 0.0082(9) 0.0008(9)
O3 0.0360(13) 0.0478(14) 0.0620(17) -0.0076(11) -0.0116(11) 0.0073(12)
O4 0.0246(12) 0.0648(17) 0.0782(18) 0.0000(11) 0.0044(12) 0.0033(14)
O5 0.0332(12) 0.0310(11) 0.0479(13) 0.0010(9) 0.0058(10) -0.0034(10)
O6 0.0365(12) 0.0320(11) 0.0502(13) -0.0027(9) 0.0120(10) 0.0033(10)
O7 0.0479(13) 0.0313(12) 0.0460(13) 0.0008(10) 0.0195(11) 0.0023(10)
O8 0.0308(13) 0.0764(18) 0.0498(14) -0.0044(12) -0.0002(11) 0.0131(13)
O9 0.0257(10) 0.0433(12) 0.0356(12) -0.0008(9) 0.0055(9) -0.0001(9)
O1W 0.0291(12) 0.0382(13) 0.0765(19) 0.0010(10) 0.0005(12) -0.0028(12)
O2W 0.0506(18) 0.099(3) 0.0606(18) 0.0130(19) 0.0016(15) -0.0184(18)

loop_
_atom_type_symbol
_atom_type_description
_atom_type_scat_dispersion_real
_atom_type_scat_dispersion_imag
_atom_type_scat_source
C C 0.0033 0.0016 'International Tables Vol C Tables 4.2.6.8 and 6.1.1.4'
H H 0.0000 0.0000 'International Tables Vol C Tables 4.2.6.8 and 6.1.1.4'
N N 0.0061 0.0033 'International Tables Vol C Tables 4.2.6.8 and 6.1.1.4'
O O 0.0106 0.0060 'International Tables Vol C Tables 4.2.6.8 and 6.1.1.4'
Cd Cd -0.8075 1.2024 'International Tables Vol C Tables 4.2.6.8 and 6.1.1.4'

loop_
_geom_angle_atom_site_label_1
_geom_angle_atom_site_label_2
_geom_angle_atom_site_label_3
_geom_angle_site_symmetry_1
_geom_angle_site_symmetry_3
_geom_angle
_geom_angle_publ_flag
O9 Cd1 O6 1_455 2_556 100.04(8) y
O9 Cd1 O2 1_455 . 139.57(7) y
O6 Cd1 O2 2_556 . 86.14(7) y
O9 Cd1 N1 1_455 . 85.95(8) y
O6 Cd1 N1 2_556 . 172.97(8) y
O2 Cd1 N1 . . 91.66(8) y
O9 Cd1 N2 1_455 . 121.75(8) y
O6 Cd1 N2 2_556 . 102.09(8) y
O2 Cd1 N2 . . 95.21(8) y
N1 Cd1 N2 . . 71.43(8) y
O9 Cd1 O1 1_455 . 83.72(7) y
O6 Cd1 O1 2_556 . 96.14(7) y
O2 Cd1 O1 . . 55.85(7) y
N1 Cd1 O1 . . 88.12(8) y
N2 Cd1 O1 . . 144.65(7) y
O9 Cd1 C1 1_455 . 110.77(8) ?
O6 Cd1 C1 2_556 . 91.14(8) ?
O2 Cd1 C1 . . 28.80(8) ?
N1 Cd1 C1 . . 90.13(8) ?
N2 Cd1 C1 . . 121.79(8) ?
O1 Cd1 C1 . . 27.05(8) ?
O4 Cd2 O1W . . 96.27(9) y
O4 Cd2 O9 . . 130.07(9) y
O1W Cd2 O9 . . 85.86(8) y
O4 Cd2 N3 . . 95.78(10) y
O1W Cd2 N3 . . 165.17(10) y
O9 Cd2 N3 . . 92.97(8) y
O4 Cd2 N4 . . 133.91(9) y
O1W Cd2 N4 . . 93.74(9) y
O9 Cd2 N4 . . 95.41(8) y
N3 Cd2 N4 . . 71.63(10) y
O4 Cd2 O8 . . 77.59(9) y
O1W Cd2 O8 . . 103.19(9) y
O9 Cd2 O8 . . 53.72(7) y
N3 Cd2 O8 . . 87.84(9) y
N4 Cd2 O8 . . 142.58(8) y
O4 Cd2 C37 . . 102.90(10) ?
O1W Cd2 C37 . . 95.29(9) ?
O9 Cd2 C37 . . 27.87(8) ?
N3 Cd2 C37 . . 90.42(9) ?
N4 Cd2 C37 . . 120.80(9) ?
O8 Cd2 C37 . . 25.84(8) ?
O1 C1 O2 . . 124.3(3) ?
O1 C1 C2 . . 115.8(3) ?
O2 C1 C2 . . 120.0(3) ?
O1 C1 Cd1 . . 67.13(15) ?
O2 C1 Cd1 . . 57.14(13) ?
C2 C1 Cd1 . . 177.1(2) ?
C7 C2 C3 . . 121.0(3) ?
C7 C2 C1 . . 116.4(3) ?
C3 C2 C1 . . 122.6(3) ?
C4 C3 C2 . . 122.6(3) ?
C4 C3 H3 . . 118.7 ?
C2 C3 H3 . . 118.7 ?
C5 C4 C3 . . 115.6(3) ?
C5 C4 C9 . . 120.7(3) ?
C3 C4 C9 . . 123.7(3) ?
C4 C5 C6 . . 122.7(3) ?
C4 C5 H5 . . 118.6 ?
C6 C5 H5 . . 118.6 ?
C7 C6 C5 . . 120.6(3) ?
C7 C6 C8 . . 118.5(3) ?
C5 C6 C8 . . 120.9(3) ?
C2 C7 C6 . . 117.5(3) ?
C2 C7 H7 . . 121.2 ?
C6 C7 H7 . . 121.2 ?
O4 C8 O3 . . 126.9(3) ?
O4 C8 C6 . . 112.0(3) ?
O3 C8 C6 . . 121.0(3) ?
O7 C9 C4 . . 111.9(2) ?
O7 C9 H9A . . 109.2 ?
C4 C9 H9A . . 109.2 ?
O7 C9 H9B . . 109.2 ?
C4 C9 H9B . . 109.2 ?
H9A C9 H9B . . 107.9 ?
C11 C10 C15 . . 118.8(3) ?
C11 C10 O7 . . 124.7(3) ?
C15 C10 O7 . . 116.4(3) ?
C10 C11 C12 . . 119.6(3) ?
C10 C11 H11 . . 120.2 ?
C12 C11 H11 . . 120.2 ?
C13 C12 C11 . . 122.7(3) ?
C13 C12 H12 . . 118.7 ?
C11 C12 H12 . . 118.7 ?
C12 C13 C14 . . 116.9(3) ?
C12 C13 C16 . . 119.5(3) ?
C14 C13 C16 . . 123.6(3) ?
C13 C14 C15 . . 121.5(3) ?
C13 C14 H14 . . 119.2 ?
C15 C14 H14 . . 119.2 ?
C10 C15 C14 . . 120.4(3) ?
C10 C15 H15 . . 119.8 ?
C14 C15 H15 . . 119.8 ?
O5 C16 O6 . . 121.6(3) ?
O5 C16 C13 . . 120.9(3) ?
O6 C16 C13 . . 117.5(3) ?
N2 C17 C18 . . 124.7(3) ?
N2 C17 H17 . . 117.7 ?
C18 C17 H17 . . 117.7 ?
C19 C18 C17 . . 117.3(3) ?
C19 C18 H18 . . 121.3 ?
C17 C18 H18 . . 121.3 ?
C18 C19 C20 . . 118.7(3) ?
C18 C19 H19 . . 120.7 ?
C20 C19 H19 . . 120.7 ?
C21 C20 C19 . . 120.7(3) ?
C21 C20 H20 . . 119.6 ?
C19 C20 H20 . . 119.6 ?
N2 C21 C20 . . 120.6(3) ?
N2 C21 C22 . . 115.6(3) ?
C20 C21 C22 . . 123.8(3) ?
N1 C22 C23 . . 120.4(3) ?
N1 C22 C21 . . 118.7(2) ?
C23 C22 C21 . . 121.0(3) ?
C22 C23 C24 . . 118.1(3) ?
C22 C23 H23 . . 120.9 ?
C24 C23 H23 . . 120.9 ?
C25 C24 C23 . . 121.5(3) ?
C25 C24 H24 . . 119.2 ?
C23 C24 H24 . . 119.2 ?
C26 C25 C24 . . 116.6(3) ?
C26 C25 H25 . . 121.7 ?
C24 C25 H25 . . 121.7 ?
N1 C26 C25 . . 122.7(3) ?
N1 C26 H26 . . 118.6 ?
C25 C26 H26 . . 118.6 ?
N4 C27 C28 . . 124.2(3) ?
N4 C27 H27 . . 117.9 ?
C28 C27 H27 . . 117.9 ?
C29 C28 C27 . . 117.8(4) ?
C29 C28 H28 . . 121.1 ?
C27 C28 H28 . . 121.1 ?
C28 C29 C30 . . 118.3(3) ?
C28 C29 H29 . . 120.8 ?
C30 C29 H29 . . 120.8 ?
C29 C30 C31 . . 121.5(3) ?
C29 C30 H30 . . 119.2 ?
C31 C30 H30 . . 119.2 ?
N4 C31 C30 . . 119.7(3) ?
N4 C31 C32 . . 116.3(3) ?
C30 C31 C32 . . 124.0(3) ?
N3 C32 C33 . . 119.8(3) ?
N3 C32 C31 . . 118.4(3) ?
C33 C32 C31 . . 121.9(3) ?
C32 C33 C34 . . 118.4(4) ?
C32 C33 H33 . . 120.8 ?
C34 C33 H33 . . 120.8 ?
C35 C34 C33 . . 121.7(4) ?
C35 C34 H34 . . 119.2 ?
C33 C34 H34 . . 119.2 ?
C36 C35 C34 . . 117.1(4) ?
C36 C35 H35 . . 121.4 ?
C34 C35 H35 . . 121.4 ?
N3 C36 C35 . . 121.8(4) ?
N3 C36 H36 . . 119.1 ?
C35 C36 H36 . . 119.1 ?
O8 C37 O9 . . 123.9(3) ?
O8 C37 Cd2 . . 68.42(18) ?
O9 C37 Cd2 . . 55.51(14) ?
O8 C37 H37 . . 118.0 ?
O9 C37 H37 . . 118.0 ?
Cd2 C37 H37 . . 173.5 ?
C22 N1 C26 . . 120.6(3) ?
C22 N1 Cd1 . . 115.99(19) ?
C26 N1 Cd1 . . 123.3(2) ?
C21 N2 C17 . . 117.9(3) ?
C21 N2 Cd1 . . 117.16(19) ?
C17 N2 Cd1 . . 124.32(19) ?
C32 N3 C36 . . 121.3(3) ?
C32 N3 Cd2 . . 116.8(2) ?
C36 N3 Cd2 . . 122.0(2) ?
C31 N4 C27 . . 118.3(3) ?
C31 N4 Cd2 . . 116.9(2) ?
C27 N4 Cd2 . . 124.7(2) ?
C1 O1 Cd1 . . 85.82(17) ?
C1 O2 Cd1 . . 94.05(16) ?
C8 O4 Cd2 . . 107.4(2) ?
C16 O6 Cd1 . 2_546 108.45(19) ?
C10 O7 C9 . . 117.2(2) ?
C37 O8 Cd2 . . 85.7(2) ?
C37 O9 Cd1 . 1_655 130.69(18) ?
C37 O9 Cd2 . . 96.62(17) ?
Cd1 O9 Cd2 1_655 . 132.32(9) ?
Cd2 O1W H1A . . 112(3) ?
Cd2 O1W H1B . . 115(3) ?
H1A O1W H1B . . 102(4) ?
H2A O2W H2B . . 119(2) ?
H2C O2W H2D . . 120(2) ?
H2F O2W H2E . . 123(2) ?

loop_
_geom_bond_atom_site_label_1
_geom_bond_atom_site_label_2
_geom_bond_site_symmetry_2
_geom_bond_distance
_geom_bond_publ_flag
Cd1 O9 1_455 2.232(2) y
Cd1 O6 2_556 2.240(2) y
Cd1 O2 . 2.280(2) y
Cd1 N1 . 2.367(2) y
Cd1 N2 . 2.394(2) y
Cd1 O1 . 2.502(2) y
Cd1 C1 . 2.708(3) ?
Cd2 O4 . 2.161(2) y
Cd2 O1W . 2.276(2) y
Cd2 O9 . 2.2880(19) y
Cd2 N3 . 2.350(3) y
Cd2 N4 . 2.401(3) y
Cd2 O8 . 2.571(2) y
Cd2 C37 . 2.757(3) ?
C1 O1 . 1.235(3) ?
C1 O2 . 1.308(4) ?
C1 C2 . 1.488(4) ?
C2 C7 . 1.365(4) ?
C2 C3 . 1.447(4) ?
C3 C4 . 1.368(4) ?
C3 H3 . 0.9500 ?
C4 C5 . 1.365(4) ?
C4 C9 . 1.565(4) ?
C5 C6 . 1.455(4) ?
C5 H5 . 0.9500 ?
C6 C7 . 1.366(4) ?
C6 C8 . 1.472(4) ?
C7 H7 . 0.9500 ?
C8 O4 . 1.261(4) ?
C8 O3 . 1.293(4) ?
C9 O7 . 1.421(4) ?
C9 H9A . 0.9900 ?
C9 H9B . 0.9900 ?
C10 C11 . 1.365(4) ?
C10 C15 . 1.365(4) ?
C10 O7 . 1.373(4) ?
C11 C12 . 1.384(4) ?
C11 H11 . 0.9500 ?
C12 C13 . 1.360(4) ?
C12 H12 . 0.9500 ?
C13 C14 . 1.367(4) ?
C13 C16 . 1.498(4) ?
C14 C15 . 1.387(4) ?
C14 H14 . 0.9500 ?
C15 H15 . 0.9500 ?
C16 O5 . 1.238(4) ?
C16 O6 . 1.245(4) ?
C17 N2 . 1.375(4) ?
C17 C18 . 1.413(4) ?
C17 H17 . 0.9500 ?
C18 C19 . 1.387(5) ?
C18 H18 . 0.9500 ?
C19 C20 . 1.422(4) ?
C19 H19 . 0.9500 ?
C20 C21 . 1.419(4) ?
C20 H20 . 0.9500 ?
C21 N2 . 1.353(4) ?
C21 C22 . 1.536(4) ?
C22 N1 . 1.371(4) ?
C22 C23 . 1.401(4) ?
C23 C24 . 1.421(4) ?
C23 H23 . 0.9500 ?
C24 C25 . 1.412(5) ?
C24 H24 . 0.9500 ?
C25 C26 . 1.387(4) ?
C25 H25 . 0.9500 ?
C26 N1 . 1.373(4) ?
C26 H26 . 0.9500 ?
C27 N4 . 1.372(4) ?
C27 C28 . 1.416(5) ?
C27 H27 . 0.9500 ?
C28 C29 . 1.373(5) ?
C28 H28 . 0.9500 ?
C29 C30 . 1.415(5) ?
C29 H29 . 0.9500 ?
C30 C31 . 1.419(5) ?
C30 H30 . 0.9500 ?
C31 N4 . 1.350(4) ?
C31 C32 . 1.533(5) ?
C32 N3 . 1.370(4) ?
C32 C33 . 1.400(5) ?
C33 C34 . 1.416(6) ?
C33 H33 . 0.9500 ?
C34 C35 . 1.399(6) ?
C34 H34 . 0.9500 ?
C35 C36 . 1.391(6) ?
C35 H35 . 0.9500 ?
C36 N3 . 1.373(5) ?
C36 H36 . 0.9500 ?
C37 O8 . 1.205(4) ?
C37 O9 . 1.298(4) ?
C37 H37 . 0.9500 ?
O1W H1A . 0.884(10) ?
O1W H1B . 0.887(10) ?
O2W H2A . 0.896(10) ?
O2W H2B . 0.897(10) ?
O2W H2C . 0.893(11) ?
O2W H2D . 0.895(10) ?
O2W H2F . 0.887(10) ?
O2W H2E . 0.885(10) ?

loop_
_geom_hbond_atom_site_label_D
_geom_hbond_atom_site_label_H
_geom_hbond_atom_site_label_A
_geom_hbond_site_symmetry_A
_geom_hbond_distance_DH
_geom_hbond_distance_HA
_geom_hbond_distance_DA
_geom_hbond_angle_DHA
_geom_hbond_publ_flag
C9 H9B O2 4_575 0.99 2.55 3.300(4) 132.2 yes
C17 H17 O1 4_576 0.95 2.49 3.256(4) 137.2 yes
C18 H18 O6 3_567 0.95 2.64 3.525(4) 155.2 yes
C20 H20 O2 3_567 0.95 2.53 3.447(4) 163.2 yes
C23 H23 O2 3_567 0.95 2.30 3.190(4) 156.1 yes
C25 H25 O7 3_566 0.95 2.58 3.515(4) 166.6 yes
C27 H27 O8 4_576 0.95 2.61 3.440(4) 146.8 yes
C30 H30 O3 3_667 0.95 2.39 3.286(4) 157.1 yes
C37 H37 O1 1_655 0.95 2.55 3.182(4) 124.5 yes
O2W H2A O4 4_576 0.896(10) 2.64(6) 3.445(4) 150(11) yes
O2W H2A O8 4_576 0.896(10) 2.28(10) 2.971(4) 134(11) yes
O2W H2B O3 . 0.897(10) 2.10(4) 2.960(4) 160(9) yes
O1W H1A O5 2_656 0.884(10) 1.728(17) 2.583(3) 162(4) yes
O1W H1B O2W . 0.887(10) 1.810(12) 2.695(4) 176(4) yes

loop_
_geom_torsion_atom_site_label_1
_geom_torsion_atom_site_label_2
_geom_torsion_atom_site_label_3
_geom_torsion_atom_site_label_4
_geom_torsion_site_symmetry_4
_geom_torsion
O1 C1 C2 C7 . 175.6(3)
O2 C1 C2 C7 . -5.3(4)
O1 C1 C2 C3 . -5.8(4)
O2 C1 C2 C3 . 173.3(3)
C7 C2 C3 C4 . 0.8(4)
C1 C2 C3 C4 . -177.8(3)
C2 C3 C4 C5 . -1.6(4)
C2 C3 C4 C9 . 175.6(3)
C3 C4 C5 C6 . 0.9(4)
C9 C4 C5 C6 . -176.3(3)
C4 C5 C6 C7 . 0.5(5)
C4 C5 C6 C8 . 178.7(3)
C3 C2 C7 C6 . 0.7(4)
C1 C2 C7 C6 . 179.4(3)
C5 C6 C7 C2 . -1.3(4)
C8 C6 C7 C2 . -179.6(3)
C7 C6 C8 O4 . -179.4(3)
C5 C6 C8 O4 . 2.4(4)
C7 C6 C8 O3 . 1.6(4)
C5 C6 C8 O3 . -176.6(3)
C5 C4 C9 O7 . 39.6(4)
C3 C4 C9 O7 . -137.3(3)
C15 C10 C11 C12 . -2.6(5)
O7 C10 C11 C12 . 175.1(3)
C10 C11 C12 C13 . 0.2(5)
C11 C12 C13 C14 . 1.8(5)
C11 C12 C13 C16 . -177.8(3)
C12 C13 C14 C15 . -1.4(5)
C16 C13 C14 C15 . 178.1(3)
C11 C10 C15 C14 . 2.9(5)
O7 C10 C15 C14 . -174.9(3)
C13 C14 C15 C10 . -0.9(5)
C12 C13 C16 O5 . 176.2(3)
C14 C13 C16 O5 . -3.3(5)
C12 C13 C16 O6 . -3.7(4)
C14 C13 C16 O6 . 176.8(3)
N2 C17 C18 C19 . 1.9(5)
C17 C18 C19 C20 . -2.4(5)
C18 C19 C20 C21 . 1.3(5)
C19 C20 C21 N2 . 0.6(5)
C19 C20 C21 C22 . -178.2(3)
N2 C21 C22 N1 . 4.1(4)
C20 C21 C22 N1 . -177.0(3)
N2 C21 C22 C23 . -175.6(3)
C20 C21 C22 C23 . 3.2(4)
N1 C22 C23 C24 . -1.0(4)
C21 C22 C23 C24 . 178.7(3)
C22 C23 C24 C25 . 0.2(5)
C23 C24 C25 C26 . 0.9(5)
C24 C25 C26 N1 . -1.1(5)
N4 C27 C28 C29 . -0.2(5)
C27 C28 C29 C30 . -0.4(5)
C28 C29 C30 C31 . 0.3(5)
C29 C30 C31 N4 . 0.3(5)
C29 C30 C31 C32 . -179.4(3)
N4 C31 C32 N3 . 2.3(4)
C30 C31 C32 N3 . -178.0(3)
N4 C31 C32 C33 . -177.4(3)
C30 C31 C32 C33 . 2.3(5)
N3 C32 C33 C34 . -0.2(5)
C31 C32 C33 C34 . 179.6(3)
C32 C33 C34 C35 . 0.2(6)
C33 C34 C35 C36 . -0.1(6)
C34 C35 C36 N3 . 0.1(6)
C23 C22 N1 C26 . 0.7(4)
C21 C22 N1 C26 . -179.0(3)
C23 C22 N1 Cd1 . -175.7(2)
C21 C22 N1 Cd1 . 4.5(3)
C25 C26 N1 C22 . 0.4(5)
C25 C26 N1 Cd1 . 176.6(2)
C20 C21 N2 C17 . -1.2(4)
C22 C21 N2 C17 . 177.7(2)
C20 C21 N2 Cd1 . 170.5(2)
C22 C21 N2 Cd1 . -10.6(3)
C18 C17 N2 C21 . 0.0(4)
C18 C17 N2 Cd1 . -171.1(2)
C33 C32 N3 C36 . 0.2(5)
C31 C32 N3 C36 . -179.6(3)
C33 C32 N3 Cd2 . 180.0(2)
C31 C32 N3 Cd2 . 0.2(3)
C35 C36 N3 C32 . -0.1(5)
C35 C36 N3 Cd2 . -179.9(3)
C30 C31 N4 C27 . -0.8(4)
C32 C31 N4 C27 . 178.9(3)
C30 C31 N4 Cd2 . 176.7(2)
C32 C31 N4 Cd2 . -3.6(3)
C28 C27 N4 C31 . 0.7(5)
C28 C27 N4 Cd2 . -176.5(2)
O2 C1 O1 Cd1 . 1.2(3)
C2 C1 O1 Cd1 . -179.8(2)
O1 C1 O2 Cd1 . -1.3(3)
C2 C1 O2 Cd1 . 179.7(2)
O3 C8 O4 Cd2 . 9.6(4)
C6 C8 O4 Cd2 . -169.2(2)
O5 C16 O6 Cd1 2_546 10.6(3)
C13 C16 O6 Cd1 2_546 -169.5(2)
C11 C10 O7 C9 . 10.6(5)
C15 C10 O7 C9 . -171.6(3)
C4 C9 O7 C10 . 64.3(3)
O9 C37 O8 Cd2 . 0.3(3)
O8 C37 O9 Cd1 1_655 173.3(2)
Cd2 C37 O9 Cd1 1_655 173.6(3)
O8 C37 O9 Cd2 . -0.3(4)

_cod_database_fobs_code 2021813
